data_4519149
loop_
_publ_author_name
'Cao, Hou-ji'
'Chen, Meng'
'Sun, Fangxiang'
'Zhao, Yue'
'Lu, Changsheng'
'Zhang, Xiaolei'
'Shi, Zhuangzhi'
'Yan, Hong'

_publ_section_title
;
 Variable Metal Chelation Modes and Activation Sequence in Pd-Catalyzed
 B--H Poly-arylation of Carboranes
;
_journal_issue 22
_journal_name_full 'ACS Catalysis'
_journal_page_first 14047
_journal_page_last 14057
_journal_paper_doi 10.1021/acscatal.1c04473
_journal_volume 11
_journal_year 2021
_chemical_formula_moiety 'C35 H36 B10 O9'
_chemical_formula_sum 'C35 H36 B10 O9'
_chemical_formula_weight 708.74
_space_group_crystal_system monoclinic
_space_group_IT_number 14
_space_group_name_Hall '-P 2ybc'
_space_group_name_H-M_alt 'P 1 21/c 1'
_atom_sites_solution_hydrogens mixed
_audit_creation_date 2020-11-21
_audit_creation_method
;
Olex2 1.2-beta
(compiled 2018.05.29 svn.r3508 for OlexSys, GUI svn.r5506)
;
_cell_angle_alpha 90
_cell_angle_beta 116.232(8)
_cell_angle_gamma 90
_cell_formula_units_Z 4
_cell_length_a 22.445(12)
_cell_length_b 8.524(5)
_cell_length_c 20.897(11)
_cell_measurement_reflns_used 3222
_cell_measurement_temperature 293(2)
_cell_measurement_theta_max 21.85
_cell_measurement_theta_min 2.59
_cell_volume 3586(3)
_computing_cell_refinement 'SAINT v8.34A (Bruker, 2013)'
_computing_data_reduction 'SAINT v8.34A (Bruker, 2013)'
_computing_molecular_graphics 'Olex2 (Dolomanov et al., 2009)'
_computing_publication_material 'Olex2 (Dolomanov et al., 2009)'
_computing_structure_refinement 'ShelXL (Sheldrick, 2015)'
_computing_structure_solution 'SHELXT 2014/5 (Sheldrick, 2014)'
_diffrn_ambient_temperature 293(2)
_diffrn_measured_fraction_theta_full 0.996
_diffrn_measured_fraction_theta_max 0.983
_diffrn_measurement_device_type 'Bruker APEX-II CCD'
_diffrn_measurement_method '\f and \w scans'
_diffrn_radiation_type MoK\a
_diffrn_radiation_wavelength 0.71073
_diffrn_reflns_av_R_equivalents 0.1265
_diffrn_reflns_av_unetI/netI 0.1219
_diffrn_reflns_Laue_measured_fraction_full 0.996
_diffrn_reflns_Laue_measured_fraction_max 0.983
_diffrn_reflns_limit_h_max 29
_diffrn_reflns_limit_h_min -28
_diffrn_reflns_limit_k_max 11
_diffrn_reflns_limit_k_min -9
_diffrn_reflns_limit_l_max 27
_diffrn_reflns_limit_l_min -26
_diffrn_reflns_number 30784
_diffrn_reflns_point_group_measured_fraction_full 0.996
_diffrn_reflns_point_group_measured_fraction_max 0.983
_diffrn_reflns_theta_full 25.242
_diffrn_reflns_theta_max 27.482
_diffrn_reflns_theta_min 1.011
_diffrn_standards_number 0
_exptl_absorpt_coefficient_mu 0.087
_exptl_absorpt_correction_T_max 0.7455
_exptl_absorpt_correction_T_min 0.3162
_exptl_absorpt_correction_type multi-scan
_exptl_absorpt_process_details
'SADABS-2014/5 (Bruker,2014/5) was used for absorption correction. wR2(int) was 0.1797 before and 0.0887 after correction. The Ratio of minimum to maximum transmission is 0.4241. The \l/2 correction factor is 0.00150.'
_exptl_crystal_colour colourless
_exptl_crystal_colour_primary colourless
_exptl_crystal_density_diffrn 1.313
_exptl_crystal_description block
_exptl_crystal_F_000 1472
_exptl_crystal_size_max 0.09
_exptl_crystal_size_mid 0.08
_exptl_crystal_size_min 0.07
_refine_diff_density_max 0.439
_refine_diff_density_min -0.314
_refine_diff_density_rms 0.103
_refine_ls_extinction_method none
_refine_ls_goodness_of_fit_ref 1.021
_refine_ls_hydrogen_treatment constr
_refine_ls_matrix_type full
_refine_ls_number_parameters 491
_refine_ls_number_reflns 8077
_refine_ls_number_restraints 0
_refine_ls_restrained_S_all 1.021
_refine_ls_R_factor_all 0.1724
_refine_ls_R_factor_gt 0.0882
_refine_ls_shift/su_max 0.000
_refine_ls_shift/su_mean 0.000
_refine_ls_structure_factor_coef Fsqd
_refine_ls_weighting_details 'w=1/[\s^2^(Fo^2^)+(0.2000P)^2^] where P=(Fo^2^+2Fc^2^)/3'
_refine_ls_weighting_scheme calc
_refine_ls_wR_factor_gt 0.2678
_refine_ls_wR_factor_ref 0.3467
_reflns_Friedel_coverage 0.000
_reflns_number_gt 3912
_reflns_number_total 8077
_reflns_threshold_expression 'I > 2\s(I)'
_cod_data_source_file cs1c04473_si_002.cif
_cod_data_source_block 8
_cod_database_code 4519149
_shelx_shelxl_version_number 2016/6
_shelx_space_group_comment
;
The symmetry employed for this shelxl refinement is uniquely defined
by the following loop, which should always be used as a source of
symmetry information in preference to the above space-group names.
They are only intended as comments.
;
_shelx_estimated_absorpt_t_max 0.994
_shelx_estimated_absorpt_t_min 0.992
_olex2_refinement_description
;
1. Fixed Uiso
 At 1.2 times of:
  All B(H) groups, All C(H) groups
 At 1.5 times of:
  All C(H,H,H) groups
2.a Riding coordinates:
 C12(H12), B6(H6), B7(H7A), B8(H8A), B9(H9), B10(H10), B11(H11)
2.b Aromatic/amide H refined with riding coordinates:
 C2(H2), C4(H4), C5(H5), C7(H7), C8(H8), C15(H15), C16(H16), C18(H18),
 C19(H19), C21(H21), C22(H22), C24(H24), C25(H25), C29(H29), C30(H30), C32(H32),
  C33(H33)
2.c Idealised Me refined as rotating group:
 C10(H10A,H10B,H10C), C11(H11A,H11B,H11C), C27(H27A,H27B,H27C), C35(H35A,H35B,
 H35C)
;
_olex2_submission_special_instructions 'No special instructions were received'

loop_
_space_group_symop_operation_xyz
'x, y, z'
'-x, y+1/2, -z+1/2'
'-x, -y, -z'
'x, -y-1/2, z-1/2'

loop_
_atom_site_label
_atom_site_type_symbol
_atom_site_fract_x
_atom_site_fract_y
_atom_site_fract_z
_atom_site_U_iso_or_equiv
_atom_site_adp_type
_atom_site_occupancy
_atom_site_site_symmetry_order
_atom_site_calc_flag
_atom_site_refinement_flags_posn
_atom_site_refinement_flags_adp
_atom_site_refinement_flags_occupancy
_atom_site_disorder_assembly
_atom_site_disorder_group
O1 O 0.18833(15) -0.3060(4) 0.91789(17) 0.0600(8) Uani 1 1 d . . . . .
O2 O 0.00417(14) -0.5378(5) 1.14654(17) 0.0717(10) Uani 1 1 d . . . . .
O3 O 0.09882(14) -0.4381(4) 1.23020(16) 0.0695(10) Uani 1 1 d . . . . .
O4 O 0.46908(19) -0.1383(8) 1.2988(3) 0.137(2) Uani 1 1 d . . . . .
O5 O 0.3749(2) 0.0081(6) 1.2429(2) 0.1010(15) Uani 1 1 d . . . . .
O6 O 0.40476(18) 0.0296(4) 0.8304(2) 0.0787(10) Uani 1 1 d . . . . .
O7 O 0.49709(19) -0.0656(6) 0.9142(4) 0.148(3) Uani 1 1 d . . . . .
O8 O 0.03126(16) -0.3392(6) 0.56926(19) 0.0879(12) Uani 1 1 d . . . . .
O9 O 0.11671(14) -0.4098(4) 0.55015(17) 0.0617(9) Uani 1 1 d . . . . .
C1 C 0.21877(16) -0.5749(4) 0.94732(19) 0.0377(8) Uani 1 1 d . . . . .
C2 C 0.17390(18) -0.4328(5) 0.92830(19) 0.0446(9) Uani 1 1 d . . . . .
H2 H 0.131379 -0.446778 0.924524 0.054 Uiso 1 1 calc R . . . .
C3 C 0.17586(17) -0.6442(5) 1.05664(19) 0.0415(8) Uani 1 1 d . . . . .
C4 C 0.20766(18) -0.5884(5) 1.1270(2) 0.0514(10) Uani 1 1 d . . . . .
H4 H 0.253748 -0.581203 1.149659 0.062 Uiso 1 1 calc R . . . .
C5 C 0.17159(18) -0.5439(6) 1.1631(2) 0.0536(11) Uani 1 1 d . . . . .
H5 H 0.193719 -0.506260 1.209535 0.064 Uiso 1 1 calc R . . . .
C6 C 0.10330(18) -0.5544(5) 1.1313(2) 0.0475(10) Uani 1 1 d . . . . .
C7 C 0.07149(18) -0.6123(6) 1.0627(2) 0.0548(11) Uani 1 1 d . . . . .
H7 H 0.025511 -0.622676 1.041077 0.066 Uiso 1 1 calc R . . . .
C8 C 0.10679(18) -0.6549(6) 1.0259(2) 0.0522(11) Uani 1 1 d . . . . .
H8 H 0.084053 -0.691667 0.979439 0.063 Uiso 1 1 calc R . . . .
C9 C 0.06258(18) -0.5105(6) 1.1687(2) 0.0537(11) Uani 1 1 d . . . . .
C10 C 0.0641(2) -0.3971(9) 1.2719(3) 0.0893(19) Uani 1 1 d . . . . .
H10A H 0.031010 -0.319143 1.246947 0.134 Uiso 1 1 calc GR . . . .
H10B H 0.095102 -0.356040 1.317227 0.134 Uiso 1 1 calc GR . . . .
H10C H 0.043021 -0.488806 1.279190 0.134 Uiso 1 1 calc GR . . . .
C11 C 0.4037(4) 0.1293(12) 1.2968(5) 0.170(5) Uani 1 1 d . . . . .
H11A H 0.383277 0.228316 1.277566 0.256 Uiso 1 1 calc GR . . . .
H11B H 0.450569 0.135870 1.311116 0.256 Uiso 1 1 calc GR . . . .
H11C H 0.396267 0.103726 1.337478 0.256 Uiso 1 1 calc GR . . . .
C12 C 0.2941(2) -0.8866(5) 0.9786(2) 0.0552(11) Uani 1 1 d . . . . .
H12 H 0.321301 -0.998254 0.990058 0.066 Uiso 1 1 d R . . . .
C13 C 0.4136(3) -0.1194(9) 1.2497(3) 0.090(2) Uani 1 1 d . . . . .
C14 C 0.3800(2) -0.2319(6) 1.1915(2) 0.0566(12) Uani 1 1 d . . . . .
C15 C 0.3162(2) -0.2085(5) 1.1373(2) 0.0633(12) Uani 1 1 d . . . . .
H15 H 0.292828 -0.118015 1.136868 0.076 Uiso 1 1 calc R . . . .
C16 C 0.2881(2) -0.3172(5) 1.0853(2) 0.0583(11) Uani 1 1 d . . . . .
H16 H 0.245032 -0.300590 1.050258 0.070 Uiso 1 1 calc R . . . .
C17 C 0.32110(17) -0.4526(4) 1.0825(2) 0.0413(9) Uani 1 1 d . . . . .
C18 C 0.38500(18) -0.4732(6) 1.1366(2) 0.0548(11) Uani 1 1 d . . . . .
H18 H 0.408988 -0.562311 1.136711 0.066 Uiso 1 1 calc R . . . .
C19 C 0.4132(2) -0.3633(7) 1.1900(2) 0.0668(14) Uani 1 1 d . . . . .
H19 H 0.456017 -0.379721 1.225652 0.080 Uiso 1 1 calc R . . . .
C20 C 0.32770(19) -0.4315(5) 0.9235(2) 0.0515(10) Uani 1 1 d . . . . .
C21 C 0.2960(2) -0.3228(5) 0.8702(2) 0.0521(10) Uani 1 1 d . . . . .
H21 H 0.250299 -0.330233 0.842912 0.062 Uiso 1 1 calc R . . . .
C22 C 0.3301(2) -0.2032(5) 0.8561(2) 0.0570(11) Uani 1 1 d . . . . .
H22 H 0.306960 -0.130252 0.820677 0.068 Uiso 1 1 calc R . . . .
C23 C 0.3982(2) -0.1910(6) 0.8942(3) 0.0710(14) Uani 1 1 d . . . . .
C24 C 0.4312(2) -0.2971(7) 0.9492(4) 0.097(2) Uani 1 1 d . . . . .
H24 H 0.476965 -0.289310 0.976337 0.116 Uiso 1 1 calc R . . . .
C25 C 0.3960(2) -0.4147(6) 0.9634(4) 0.0858(19) Uani 1 1 d . . . . .
H25 H 0.418655 -0.484048 1.000711 0.103 Uiso 1 1 calc R . . . .
C26 C 0.4327(3) -0.0641(6) 0.8766(4) 0.0783(17) Uani 1 1 d . . . . .
C27 C 0.5324(3) 0.0469(9) 0.8911(6) 0.144(4) Uani 1 1 d . . . . .
H27A H 0.508214 0.063142 0.840581 0.216 Uiso 1 1 calc GR . . . .
H27B H 0.575856 0.007053 0.901972 0.216 Uiso 1 1 calc GR . . . .
H27C H 0.536491 0.144713 0.915476 0.216 Uiso 1 1 calc GR . . . .
C28 C 0.1815(2) -0.6117(5) 0.7965(2) 0.0507(10) Uani 1 1 d . . . . .
C29 C 0.1167(2) -0.5580(7) 0.7681(2) 0.0663(14) Uani 1 1 d . . . . .
H29 H 0.093018 -0.567435 0.794841 0.080 Uiso 1 1 calc R . . . .
C30 C 0.0863(2) -0.4912(7) 0.7016(2) 0.0644(13) Uani 1 1 d . . . . .
H30 H 0.043383 -0.452104 0.685083 0.077 Uiso 1 1 calc R . . . .
C31 C 0.11852(19) -0.4813(5) 0.6591(2) 0.0505(10) Uani 1 1 d . . . . .
C32 C 0.1819(2) -0.5390(5) 0.6849(2) 0.0588(11) Uani 1 1 d . . . . .
H32 H 0.204187 -0.534730 0.656607 0.071 Uiso 1 1 calc R . . . .
C33 C 0.2130(2) -0.6032(6) 0.7523(2) 0.0583(11) Uani 1 1 d . . . . .
H33 H 0.256058 -0.641732 0.768626 0.070 Uiso 1 1 calc R . . . .
C34 C 0.0829(2) -0.4050(6) 0.5882(2) 0.0564(11) Uani 1 1 d . . . . .
C35 C 0.0841(2) -0.3375(8) 0.4812(3) 0.0815(17) Uani 1 1 d . . . . .
H35A H 0.044405 -0.394912 0.452248 0.122 Uiso 1 1 calc GR . . . .
H35B H 0.113267 -0.338024 0.458718 0.122 Uiso 1 1 calc GR . . . .
H35C H 0.072712 -0.231307 0.486435 0.122 Uiso 1 1 calc GR . . . .
B2 B 0.2196(2) -0.6765(6) 0.8751(3) 0.0502(11) Uani 1 1 d . . . . .
B3 B 0.29325(19) -0.5764(5) 0.9402(2) 0.0437(10) Uani 1 1 d . . . . .
B4 B 0.29058(18) -0.5872(5) 1.0260(2) 0.0406(9) Uani 1 1 d . . . . .
B5 B 0.2164(2) -0.6922(5) 1.0144(2) 0.0436(10) Uani 1 1 d . . . . .
B6 B 0.1742(2) -0.7471(6) 0.9221(2) 0.0476(11) Uani 1 1 d . . . . .
H6 H 0.119602 -0.754581 0.895047 0.057 Uiso 1 1 d R . . . .
B7 B 0.2251(3) -0.8769(7) 0.9025(3) 0.0595(13) Uani 1 1 d . . . . .
H7A H 0.205015 -0.972920 0.863613 0.071 Uiso 1 1 d R . . . .
B8 B 0.2968(2) -0.7738(6) 0.9137(3) 0.0557(12) Uani 1 1 d . . . . .
H8A H 0.323014 -0.802795 0.881519 0.067 Uiso 1 1 d R . . . .
B9 B 0.3396(2) -0.7204(5) 1.0043(3) 0.0508(11) Uani 1 1 d . . . . .
H9 H 0.394208 -0.715603 1.031433 0.061 Uiso 1 1 d R . . . .
B10 B 0.2938(2) -0.7877(6) 1.0494(3) 0.0487(11) Uani 1 1 d . . . . .
H10 H 0.318636 -0.825373 1.105363 0.058 Uiso 1 1 d R . . . .
B11 B 0.2231(3) -0.8865(6) 0.9864(3) 0.0560(12) Uani 1 1 d . . . . .
H11 H 0.201855 -0.988219 1.001567 0.067 Uiso 1 1 d R . . . .

loop_
_atom_site_aniso_label
_atom_site_aniso_U_11
_atom_site_aniso_U_22
_atom_site_aniso_U_33
_atom_site_aniso_U_23
_atom_site_aniso_U_13
_atom_site_aniso_U_12
O1 0.0667(18) 0.051(2) 0.074(2) 0.0143(16) 0.0421(15) 0.0121(15)
O2 0.0484(16) 0.102(3) 0.067(2) -0.0160(18) 0.0283(14) -0.0108(16)
O3 0.0539(16) 0.100(3) 0.0612(18) -0.0278(18) 0.0316(14) -0.0123(16)
O4 0.059(2) 0.234(6) 0.115(3) -0.094(4) 0.036(2) -0.061(3)
O5 0.126(3) 0.099(3) 0.111(3) -0.064(3) 0.082(3) -0.070(3)
O6 0.091(2) 0.058(2) 0.111(3) 0.021(2) 0.067(2) 0.0023(19)
O7 0.061(2) 0.108(4) 0.284(7) 0.116(4) 0.084(3) 0.018(2)
O8 0.066(2) 0.131(4) 0.083(2) 0.028(2) 0.0479(18) 0.031(2)
O9 0.0664(18) 0.063(2) 0.0733(19) 0.0175(16) 0.0466(16) 0.0144(15)
C1 0.0387(17) 0.032(2) 0.049(2) 0.0018(16) 0.0256(15) 0.0027(14)
C2 0.0449(19) 0.049(3) 0.046(2) 0.0074(18) 0.0261(16) 0.0094(18)
C3 0.0407(17) 0.038(2) 0.045(2) 0.0055(16) 0.0182(15) -0.0025(16)
C4 0.0376(18) 0.059(3) 0.056(2) -0.001(2) 0.0194(17) -0.0036(18)
C5 0.045(2) 0.068(3) 0.044(2) -0.009(2) 0.0163(16) -0.0079(19)
C6 0.0439(19) 0.051(3) 0.049(2) -0.0051(18) 0.0225(16) -0.0042(18)
C7 0.0383(18) 0.074(3) 0.049(2) 0.000(2) 0.0171(16) -0.0086(19)
C8 0.0452(19) 0.068(3) 0.044(2) -0.004(2) 0.0213(16) -0.009(2)
C9 0.0400(19) 0.070(3) 0.050(2) -0.006(2) 0.0189(17) -0.006(2)
C10 0.066(3) 0.137(6) 0.079(3) -0.040(4) 0.045(3) -0.013(3)
C11 0.156(7) 0.195(9) 0.232(10) -0.178(8) 0.151(7) -0.125(7)
C12 0.059(2) 0.031(2) 0.083(3) 0.006(2) 0.038(2) 0.0032(18)
C13 0.084(4) 0.126(6) 0.090(4) -0.056(4) 0.066(3) -0.063(4)
C14 0.061(2) 0.061(3) 0.059(2) -0.012(2) 0.037(2) -0.032(2)
C15 0.079(3) 0.039(3) 0.060(3) 0.002(2) 0.019(2) 0.002(2)
C16 0.050(2) 0.044(3) 0.058(3) -0.001(2) 0.0029(18) 0.0066(19)
C17 0.0386(17) 0.035(2) 0.051(2) 0.0097(16) 0.0201(15) -0.0002(15)
C18 0.0373(18) 0.064(3) 0.060(2) 0.001(2) 0.0183(17) 0.0051(19)
C19 0.039(2) 0.102(4) 0.055(3) -0.013(3) 0.0168(18) -0.007(2)
C20 0.051(2) 0.037(2) 0.084(3) 0.007(2) 0.045(2) 0.0062(18)
C21 0.054(2) 0.038(2) 0.076(3) 0.010(2) 0.038(2) 0.0077(19)
C22 0.068(3) 0.039(3) 0.079(3) 0.013(2) 0.046(2) 0.012(2)
C23 0.065(3) 0.050(3) 0.125(4) 0.027(3) 0.066(3) 0.012(2)
C24 0.052(3) 0.072(4) 0.178(6) 0.057(4) 0.061(3) 0.012(3)
C25 0.052(2) 0.065(4) 0.147(5) 0.054(3) 0.050(3) 0.012(2)
C26 0.077(3) 0.047(3) 0.143(5) 0.026(3) 0.078(3) 0.012(3)
C27 0.076(4) 0.111(6) 0.257(10) 0.099(6) 0.086(5) 0.002(4)
C28 0.057(2) 0.050(3) 0.056(2) -0.0080(19) 0.0354(19) -0.0030(19)
C29 0.053(2) 0.102(4) 0.052(2) 0.001(3) 0.0306(19) -0.003(2)
C30 0.047(2) 0.099(4) 0.055(2) 0.000(3) 0.0301(19) -0.001(2)
C31 0.049(2) 0.053(3) 0.057(2) -0.007(2) 0.0304(18) -0.0015(19)
C32 0.073(3) 0.051(3) 0.075(3) 0.003(2) 0.054(2) 0.008(2)
C33 0.066(3) 0.054(3) 0.073(3) 0.005(2) 0.048(2) 0.013(2)
C34 0.050(2) 0.060(3) 0.070(3) 0.008(2) 0.038(2) 0.006(2)
C35 0.073(3) 0.106(5) 0.085(3) 0.048(3) 0.052(3) 0.028(3)
B2 0.056(2) 0.046(3) 0.061(3) -0.004(2) 0.037(2) -0.003(2)
B3 0.0372(19) 0.037(3) 0.065(3) 0.007(2) 0.0298(19) 0.0054(18)
B4 0.0307(17) 0.034(2) 0.056(2) 0.0082(19) 0.0183(17) 0.0014(16)
B5 0.044(2) 0.035(2) 0.055(2) 0.004(2) 0.0254(19) -0.0035(18)
B6 0.048(2) 0.045(3) 0.054(3) -0.006(2) 0.026(2) -0.011(2)
B7 0.076(3) 0.042(3) 0.074(3) -0.008(3) 0.045(3) -0.007(3)
B8 0.057(3) 0.041(3) 0.083(3) 0.005(2) 0.044(3) 0.008(2)
B9 0.049(2) 0.030(3) 0.083(3) 0.007(2) 0.039(2) 0.0056(19)
B10 0.038(2) 0.039(3) 0.069(3) 0.007(2) 0.024(2) -0.0002(19)
B11 0.071(3) 0.035(3) 0.075(3) -0.003(2) 0.044(3) -0.011(2)

loop_
_atom_type_symbol
_atom_type_description
_atom_type_scat_dispersion_real
_atom_type_scat_dispersion_imag
_atom_type_scat_source
C C 0.0033 0.0016 'International Tables Vol C Tables 4.2.6.8 and 6.1.1.4'
H H 0.0000 0.0000 'International Tables Vol C Tables 4.2.6.8 and 6.1.1.4'
B B 0.0013 0.0007 'International Tables Vol C Tables 4.2.6.8 and 6.1.1.4'
O O 0.0106 0.0060 'International Tables Vol C Tables 4.2.6.8 and 6.1.1.4'

loop_
_geom_angle_atom_site_label_1
_geom_angle_atom_site_label_2
_geom_angle_atom_site_label_3
_geom_angle
_geom_angle_site_symmetry_1
_geom_angle_site_symmetry_3
_geom_angle_publ_flag
C9 O3 C10 115.6(3) . . ?
C13 O5 C11 116.3(6) . . ?
C26 O7 C27 114.4(5) . . ?
C34 O9 C35 114.7(3) . . ?
C2 C1 B2 115.5(3) . . ?
C2 C1 B3 122.4(3) . . ?
C2 C1 B4 122.2(3) . . ?
C2 C1 B5 114.7(3) . . ?
C2 C1 B6 111.9(3) . . ?
B3 C1 B2 63.0(2) . . ?
B3 C1 B5 115.8(3) . . ?
B4 C1 B2 115.6(3) . . ?
B4 C1 B3 63.4(2) . . ?
B4 C1 B5 63.0(2) . . ?
B5 C1 B2 115.2(3) . . ?
B6 C1 B2 62.6(2) . . ?
B6 C1 B3 114.6(3) . . ?
B6 C1 B4 114.3(3) . . ?
B6 C1 B5 62.4(3) . . ?
O1 C2 C1 125.4(3) . . ?
O1 C2 H2 117.3 . . ?
C1 C2 H2 117.3 . . ?
C4 C3 B5 121.5(3) . . ?
C8 C3 C4 116.8(3) . . ?
C8 C3 B5 121.7(3) . . ?
C3 C4 H4 119.5 . . ?
C5 C4 C3 121.0(3) . . ?
C5 C4 H4 119.5 . . ?
C4 C5 H5 119.5 . . ?
C6 C5 C4 120.9(4) . . ?
C6 C5 H5 119.5 . . ?
C5 C6 C7 118.6(4) . . ?
C5 C6 C9 122.7(4) . . ?
C7 C6 C9 118.6(3) . . ?
C6 C7 H7 119.5 . . ?
C8 C7 C6 120.9(3) . . ?
C8 C7 H7 119.5 . . ?
C3 C8 H8 119.2 . . ?
C7 C8 C3 121.6(4) . . ?
C7 C8 H8 119.2 . . ?
O2 C9 O3 123.8(4) . . ?
O2 C9 C6 124.5(4) . . ?
O3 C9 C6 111.6(3) . . ?
O3 C10 H10A 109.5 . . ?
O3 C10 H10B 109.5 . . ?
O3 C10 H10C 109.5 . . ?
H10A C10 H10B 109.5 . . ?
H10A C10 H10C 109.5 . . ?
H10B C10 H10C 109.5 . . ?
O5 C11 H11A 109.5 . . ?
O5 C11 H11B 109.5 . . ?
O5 C11 H11C 109.5 . . ?
H11A C11 H11B 109.5 . . ?
H11A C11 H11C 109.5 . . ?
H11B C11 H11C 109.5 . . ?
B7 C12 H12 116.4 . . ?
B7 C12 B8 63.4(3) . . ?
B7 C12 B9 116.1(4) . . ?
B7 C12 B10 116.5(3) . . ?
B7 C12 B11 64.4(3) . . ?
B8 C12 H12 117.1 . . ?
B8 C12 B9 63.0(3) . . ?
B8 C12 B10 115.5(3) . . ?
B9 C12 H12 117.2 . . ?
B9 C12 B10 62.8(3) . . ?
B10 C12 H12 117.0 . . ?
B11 C12 H12 116.1 . . ?
B11 C12 B8 117.0(4) . . ?
B11 C12 B9 115.9(3) . . ?
B11 C12 B10 63.0(3) . . ?
O4 C13 O5 124.0(6) . . ?
O4 C13 C14 124.7(7) . . ?
O5 C13 C14 111.3(5) . . ?
C15 C14 C13 123.2(5) . . ?
C19 C14 C13 118.2(5) . . ?
C19 C14 C15 118.6(4) . . ?
C14 C15 H15 120.0 . . ?
C16 C15 C14 120.1(4) . . ?
C16 C15 H15 120.0 . . ?
C15 C16 H16 118.8 . . ?
C15 C16 C17 122.4(4) . . ?
C17 C16 H16 118.8 . . ?
C16 C17 C18 116.7(4) . . ?
C16 C17 B4 125.2(3) . . ?
C18 C17 B4 118.0(4) . . ?
C17 C18 H18 119.6 . . ?
C19 C18 C17 120.8(4) . . ?
C19 C18 H18 119.6 . . ?
C14 C19 C18 121.4(4) . . ?
C14 C19 H19 119.3 . . ?
C18 C19 H19 119.3 . . ?
C21 C20 C25 116.9(4) . . ?
C21 C20 B3 125.2(4) . . ?
C25 C20 B3 117.8(4) . . ?
C20 C21 H21 119.0 . . ?
C20 C21 C22 122.1(4) . . ?
C22 C21 H21 119.0 . . ?
C21 C22 H22 119.7 . . ?
C23 C22 C21 120.6(4) . . ?
C23 C22 H22 119.7 . . ?
C22 C23 C24 118.5(4) . . ?
C22 C23 C26 118.9(5) . . ?
C24 C23 C26 122.6(5) . . ?
C23 C24 H24 120.0 . . ?
C25 C24 C23 120.0(5) . . ?
C25 C24 H24 120.0 . . ?
C20 C25 H25 119.1 . . ?
C24 C25 C20 121.8(5) . . ?
C24 C25 H25 119.1 . . ?
O6 C26 O7 122.7(4) . . ?
O6 C26 C23 123.2(5) . . ?
O7 C26 C23 114.1(5) . . ?
O7 C27 H27A 109.5 . . ?
O7 C27 H27B 109.5 . . ?
O7 C27 H27C 109.5 . . ?
H27A C27 H27B 109.5 . . ?
H27A C27 H27C 109.5 . . ?
H27B C27 H27C 109.5 . . ?
C29 C28 C33 116.4(4) . . ?
C29 C28 B2 123.0(3) . . ?
C33 C28 B2 120.5(4) . . ?
C28 C29 H29 119.0 . . ?
C30 C29 C28 122.0(4) . . ?
C30 C29 H29 119.0 . . ?
C29 C30 H30 119.6 . . ?
C29 C30 C31 120.8(4) . . ?
C31 C30 H30 119.6 . . ?
C30 C31 C34 117.8(4) . . ?
C32 C31 C30 118.3(4) . . ?
C32 C31 C34 123.9(4) . . ?
C31 C32 H32 119.5 . . ?
C31 C32 C33 121.0(4) . . ?
C33 C32 H32 119.5 . . ?
C28 C33 H33 119.3 . . ?
C32 C33 C28 121.3(4) . . ?
C32 C33 H33 119.3 . . ?
O8 C34 O9 123.3(4) . . ?
O8 C34 C31 123.7(4) . . ?
O9 C34 C31 112.8(3) . . ?
O9 C35 H35A 109.5 . . ?
O9 C35 H35B 109.5 . . ?
O9 C35 H35C 109.5 . . ?
H35A C35 H35B 109.5 . . ?
H35A C35 H35C 109.5 . . ?
H35B C35 H35C 109.5 . . ?
C1 B2 B3 58.4(2) . . ?
C1 B2 B6 58.0(2) . . ?
C1 B2 B7 102.9(3) . . ?
C1 B2 B8 102.8(3) . . ?
C28 B2 C1 121.2(4) . . ?
C28 B2 B3 120.6(4) . . ?
C28 B2 B6 120.5(3) . . ?
C28 B2 B7 126.6(4) . . ?
C28 B2 B8 127.7(3) . . ?
B6 B2 B3 107.1(3) . . ?
B7 B2 B3 107.2(3) . . ?
B7 B2 B6 58.8(3) . . ?
B8 B2 B3 59.6(3) . . ?
B8 B2 B6 105.8(3) . . ?
B8 B2 B7 59.3(3) . . ?
C1 B3 B2 58.6(2) . . ?
C1 B3 B4 57.8(2) . . ?
C1 B3 B8 102.1(3) . . ?
C1 B3 B9 101.9(3) . . ?
C20 B3 C1 126.6(3) . . ?
C20 B3 B2 125.0(4) . . ?
C20 B3 B4 119.3(3) . . ?
C20 B3 B8 125.2(3) . . ?
C20 B3 B9 121.8(3) . . ?
B4 B3 B2 107.3(3) . . ?
B8 B3 B2 58.5(3) . . ?
B8 B3 B4 106.5(3) . . ?
B9 B3 B2 106.0(3) . . ?
B9 B3 B4 59.1(2) . . ?
B9 B3 B8 59.4(3) . . ?
C1 B4 B3 58.8(2) . . ?
C1 B4 B5 59.0(2) . . ?
C1 B4 B9 102.7(3) . . ?
C1 B4 B10 103.2(3) . . ?
C17 B4 C1 125.9(3) . . ?
C17 B4 B3 120.6(3) . . ?
C17 B4 B5 122.2(3) . . ?
C17 B4 B9 123.1(3) . . ?
C17 B4 B10 123.2(3) . . ?
B5 B4 B3 108.8(3) . . ?
B9 B4 B3 59.1(2) . . ?
B9 B4 B5 106.7(3) . . ?
B10 B4 B3 107.7(3) . . ?
B10 B4 B5 58.9(2) . . ?
B10 B4 B9 59.8(2) . . ?
C1 B5 B4 58.0(2) . . ?
C1 B5 B6 58.3(2) . . ?
C1 B5 B10 102.9(3) . . ?
C1 B5 B11 103.4(3) . . ?
C3 B5 C1 122.2(3) . . ?
C3 B5 B4 121.4(3) . . ?
C3 B5 B6 120.5(3) . . ?
C3 B5 B10 126.7(3) . . ?
C3 B5 B11 125.3(3) . . ?
B6 B5 B4 106.9(3) . . ?
B10 B5 B4 59.4(2) . . ?
B10 B5 B6 106.3(3) . . ?
B10 B5 B11 59.7(3) . . ?
B11 B5 B4 107.3(3) . . ?
B11 B5 B6 59.1(3) . . ?
C1 B6 B2 59.4(2) . . ?
C1 B6 B5 59.3(2) . . ?
C1 B6 H6 124.8 . . ?
C1 B6 B7 104.9(3) . . ?
C1 B6 B11 105.1(3) . . ?
B2 B6 H6 120.5 . . ?
B5 B6 B2 110.0(3) . . ?
B5 B6 H6 120.4 . . ?
B7 B6 B2 60.2(3) . . ?
B7 B6 B5 109.0(3) . . ?
B7 B6 H6 122.1 . . ?
B7 B6 B11 60.4(3) . . ?
B11 B6 B2 109.2(3) . . ?
B11 B6 B5 60.2(3) . . ?
B11 B6 H6 121.9 . . ?
C12 B7 B2 104.9(4) . . ?
C12 B7 B6 103.6(4) . . ?
C12 B7 H7A 125.1 . . ?
C12 B7 B8 59.0(3) . . ?
C12 B7 B11 58.2(3) . . ?
B2 B7 H7A 121.8 . . ?
B6 B7 B2 61.0(3) . . ?
B6 B7 H7A 122.8 . . ?
B6 B7 B11 59.8(3) . . ?
B8 B7 B2 59.6(3) . . ?
B8 B7 B6 107.7(4) . . ?
B8 B7 H7A 121.6 . . ?
B8 B7 B11 108.3(4) . . ?
B11 B7 B2 109.4(4) . . ?
B11 B7 H7A 120.9 . . ?
C12 B8 B2 105.0(3) . . ?
C12 B8 B3 105.4(3) . . ?
C12 B8 B7 57.6(3) . . ?
C12 B8 H8A 125.7 . . ?
C12 B8 B9 58.6(3) . . ?
B2 B8 B3 61.9(3) . . ?
B2 B8 H8A 120.6 . . ?
B3 B8 H8A 120.8 . . ?
B7 B8 B2 61.1(3) . . ?
B7 B8 B3 110.4(3) . . ?
B7 B8 H8A 120.8 . . ?
B7 B8 B9 107.7(3) . . ?
B9 B8 B2 109.2(3) . . ?
B9 B8 B3 60.1(3) . . ?
B9 B8 H8A 122.0 . . ?
C12 B9 B3 105.6(3) . . ?
C12 B9 B4 105.2(3) . . ?
C12 B9 B8 58.4(3) . . ?
C12 B9 H9 125.0 . . ?
C12 B9 B10 59.1(3) . . ?
B3 B9 H9 120.7 . . ?
B4 B9 B3 61.8(2) . . ?
B4 B9 H9 121.4 . . ?
B8 B9 B3 60.6(3) . . ?
B8 B9 B4 109.6(3) . . ?
B8 B9 H9 121.1 . . ?
B8 B9 B10 108.6(3) . . ?
B10 B9 B3 110.0(3) . . ?
B10 B9 B4 60.0(3) . . ?
B10 B9 H9 121.0 . . ?
C12 B10 B4 104.7(3) . . ?
C12 B10 B5 104.5(3) . . ?
C12 B10 B9 58.2(3) . . ?
C12 B10 H10 125.8 . . ?
C12 B10 B11 57.6(3) . . ?
B4 B10 H10 121.1 . . ?
B5 B10 B4 61.7(2) . . ?
B5 B10 B9 109.2(3) . . ?
B5 B10 H10 121.3 . . ?
B5 B10 B11 60.9(3) . . ?
B9 B10 B4 60.2(2) . . ?
B9 B10 H10 121.5 . . ?
B11 B10 B4 110.0(3) . . ?
B11 B10 B9 107.5(4) . . ?
B11 B10 H10 121.3 . . ?
C12 B11 B5 104.7(3) . . ?
C12 B11 B6 103.0(3) . . ?
C12 B11 B7 57.5(3) . . ?
C12 B11 B10 59.4(3) . . ?
C12 B11 H11 125.4 . . ?
B5 B11 H11 121.7 . . ?
B6 B11 B5 60.7(3) . . ?
B6 B11 B7 59.8(3) . . ?
B6 B11 B10 107.3(3) . . ?
B6 B11 H11 123.2 . . ?
B7 B11 B5 108.9(4) . . ?
B7 B11 H11 121.6 . . ?
B10 B11 B5 59.4(3) . . ?
B10 B11 B7 107.9(3) . . ?
B10 B11 H11 121.4 . . ?

loop_
_geom_bond_atom_site_label_1
_geom_bond_atom_site_label_2
_geom_bond_distance
_geom_bond_site_symmetry_2
_geom_bond_publ_flag
O1 C2 1.175(5) . ?
O2 C9 1.204(5) . ?
O3 C9 1.331(5) . ?
O3 C10 1.446(5) . ?
O4 C13 1.224(8) . ?
O5 C11 1.453(7) . ?
O5 C13 1.360(8) . ?
O6 C26 1.195(6) . ?
O7 C26 1.304(7) . ?
O7 C27 1.456(7) . ?
O8 C34 1.188(5) . ?
O9 C34 1.320(5) . ?
O9 C35 1.435(5) . ?
C1 C2 1.512(5) . ?
C1 B2 1.747(6) . ?
C1 B3 1.742(5) . ?
C1 B4 1.723(5) . ?
C1 B5 1.742(6) . ?
C1 B6 1.723(6) . ?
C2 H2 0.9300 . ?
C3 C4 1.403(6) . ?
C3 C8 1.394(5) . ?
C3 B5 1.576(6) . ?
C4 H4 0.9300 . ?
C4 C5 1.382(6) . ?
C5 H5 0.9300 . ?
C5 C6 1.378(5) . ?
C6 C7 1.379(6) . ?
C6 C9 1.488(5) . ?
C7 H7 0.9300 . ?
C7 C8 1.374(6) . ?
C8 H8 0.9300 . ?
C10 H10A 0.9600 . ?
C10 H10B 0.9600 . ?
C10 H10C 0.9600 . ?
C11 H11A 0.9600 . ?
C11 H11B 0.9600 . ?
C11 H11C 0.9600 . ?
C12 H12 1.0988 . ?
C12 B7 1.660(7) . ?
C12 B8 1.684(7) . ?
C12 B9 1.689(7) . ?
C12 B10 1.705(7) . ?
C12 B11 1.673(6) . ?
C13 C14 1.469(7) . ?
C14 C15 1.393(6) . ?
C14 C19 1.355(7) . ?
C15 H15 0.9300 . ?
C15 C16 1.353(6) . ?
C16 H16 0.9300 . ?
C16 C17 1.387(6) . ?
C17 C18 1.390(5) . ?
C17 B4 1.569(6) . ?
C18 H18 0.9300 . ?
C18 C19 1.378(7) . ?
C19 H19 0.9300 . ?
C20 C21 1.380(6) . ?
C20 C25 1.391(6) . ?
C20 B3 1.576(6) . ?
C21 H21 0.9300 . ?
C21 C22 1.382(6) . ?
C22 H22 0.9300 . ?
C22 C23 1.380(7) . ?
C23 C24 1.390(7) . ?
C23 C26 1.469(7) . ?
C24 H24 0.9300 . ?
C24 C25 1.389(7) . ?
C25 H25 0.9300 . ?
C27 H27A 0.9600 . ?
C27 H27B 0.9600 . ?
C27 H27C 0.9600 . ?
C28 C29 1.383(6) . ?
C28 C33 1.391(5) . ?
C28 B2 1.579(7) . ?
C29 H29 0.9300 . ?
C29 C30 1.372(6) . ?
C30 H30 0.9300 . ?
C30 C31 1.373(5) . ?
C31 C32 1.370(6) . ?
C31 C34 1.485(6) . ?
C32 H32 0.9300 . ?
C32 C33 1.380(6) . ?
C33 H33 0.9300 . ?
C35 H35A 0.9600 . ?
C35 H35B 0.9600 . ?
C35 H35C 0.9600 . ?
B2 B3 1.823(7) . ?
B2 B6 1.803(6) . ?
B2 B7 1.789(8) . ?
B2 B8 1.763(7) . ?
B3 B4 1.822(6) . ?
B3 B8 1.784(7) . ?
B3 B9 1.775(7) . ?
B4 B5 1.810(6) . ?
B4 B9 1.774(6) . ?
B4 B10 1.770(7) . ?
B5 B6 1.795(6) . ?
B5 B10 1.759(6) . ?
B5 B11 1.786(7) . ?
B6 H6 1.1014 . ?
B6 B7 1.765(7) . ?
B6 B11 1.765(7) . ?
B7 H7A 1.0999 . ?
B7 B8 1.756(7) . ?
B7 B11 1.775(7) . ?
B8 H8A 1.0998 . ?
B8 B9 1.763(8) . ?
B9 H9 1.1003 . ?
B9 B10 1.768(6) . ?
B10 H10 1.0985 . ?
B10 B11 1.766(7) . ?
B11 H11 1.1011 . ?

loop_
_geom_torsion_atom_site_label_1
_geom_torsion_atom_site_label_2
_geom_torsion_atom_site_label_3
_geom_torsion_atom_site_label_4
_geom_torsion
_geom_torsion_site_symmetry_1
_geom_torsion_site_symmetry_2
_geom_torsion_site_symmetry_3
_geom_torsion_site_symmetry_4
_geom_torsion_publ_flag
O4 C13 C14 C15 178.5(5) . . . . ?
O4 C13 C14 C19 -2.8(8) . . . . ?
O5 C13 C14 C15 -0.6(6) . . . . ?
O5 C13 C14 C19 178.1(4) . . . . ?
C1 B2 B3 C20 -115.1(4) . . . . ?
C1 B2 B3 B4 32.4(3) . . . . ?
C1 B2 B3 B8 131.5(3) . . . . ?
C1 B2 B3 B9 94.3(3) . . . . ?
C1 B2 B6 B5 -32.2(3) . . . . ?
C1 B2 B6 B7 -133.2(4) . . . . ?
C1 B2 B6 B11 -96.5(3) . . . . ?
C1 B2 B7 C12 -58.0(4) . . . . ?
C1 B2 B7 B6 39.4(3) . . . . ?
C1 B2 B7 B8 -97.4(3) . . . . ?
C1 B2 B7 B11 3.0(4) . . . . ?
C1 B2 B8 C12 58.9(4) . . . . ?
C1 B2 B8 B3 -40.9(3) . . . . ?
C1 B2 B8 B7 97.5(3) . . . . ?
C1 B2 B8 B9 -2.6(4) . . . . ?
C1 B3 B4 C17 -116.0(4) . . . . ?
C1 B3 B4 B5 32.7(3) . . . . ?
C1 B3 B4 B9 131.4(3) . . . . ?
C1 B3 B4 B10 95.0(3) . . . . ?
C1 B3 B8 C12 -58.2(4) . . . . ?
C1 B3 B8 B2 40.9(3) . . . . ?
C1 B3 B8 B7 2.5(4) . . . . ?
C1 B3 B8 B9 -96.7(3) . . . . ?
C1 B3 B9 C12 58.7(4) . . . . ?
C1 B3 B9 B4 -40.4(3) . . . . ?
C1 B3 B9 B8 97.2(3) . . . . ?
C1 B3 B9 B10 -3.5(4) . . . . ?
C1 B4 B5 C3 -110.7(4) . . . . ?
C1 B4 B5 B6 33.1(3) . . . . ?
C1 B4 B5 B10 132.4(3) . . . . ?
C1 B4 B5 B11 95.2(3) . . . . ?
C1 B4 B9 C12 -58.7(4) . . . . ?
C1 B4 B9 B3 41.1(3) . . . . ?
C1 B4 B9 B8 2.6(4) . . . . ?
C1 B4 B9 B10 -98.1(3) . . . . ?
C1 B4 B10 C12 58.2(3) . . . . ?
C1 B4 B10 B5 -40.6(3) . . . . ?
C1 B4 B10 B9 97.1(3) . . . . ?
C1 B4 B10 B11 -2.2(4) . . . . ?
C1 B5 B6 B2 32.2(3) . . . . ?
C1 B5 B6 B7 96.5(3) . . . . ?
C1 B5 B6 B11 133.4(3) . . . . ?
C1 B5 B10 C12 -59.2(4) . . . . ?
C1 B5 B10 B4 40.0(3) . . . . ?
C1 B5 B10 B9 1.7(4) . . . . ?
C1 B5 B10 B11 -98.1(3) . . . . ?
C1 B5 B11 C12 57.4(4) . . . . ?
C1 B5 B11 B6 -39.4(3) . . . . ?
C1 B5 B11 B7 -2.7(4) . . . . ?
C1 B5 B11 B10 97.3(3) . . . . ?
C1 B6 B7 C12 59.2(4) . . . . ?
C1 B6 B7 B2 -40.5(3) . . . . ?
C1 B6 B7 B8 -2.1(5) . . . . ?
C1 B6 B7 B11 99.1(3) . . . . ?
C1 B6 B11 C12 -59.4(4) . . . . ?
C1 B6 B11 B5 40.3(3) . . . . ?
C1 B6 B11 B7 -98.8(3) . . . . ?
C1 B6 B11 B10 2.1(4) . . . . ?
C2 C1 B2 C28 6.1(5) . . . . ?
C2 C1 B2 B3 115.1(3) . . . . ?
C2 C1 B2 B6 -102.6(3) . . . . ?
C2 C1 B2 B7 -142.4(3) . . . . ?
C2 C1 B2 B8 156.6(3) . . . . ?
C2 C1 B3 C20 8.2(6) . . . . ?
C2 C1 B3 B2 -104.4(4) . . . . ?
C2 C1 B3 B4 112.9(4) . . . . ?
C2 C1 B3 B8 -145.2(4) . . . . ?
C2 C1 B3 B9 154.0(3) . . . . ?
C2 C1 B4 C17 -5.9(5) . . . . ?
C2 C1 B4 B3 -113.2(4) . . . . ?
C2 C1 B4 B5 103.5(4) . . . . ?
C2 C1 B4 B9 -154.5(3) . . . . ?
C2 C1 B4 B10 143.9(3) . . . . ?
C2 C1 B5 C3 -5.6(5) . . . . ?
C2 C1 B5 B4 -115.1(4) . . . . ?
C2 C1 B5 B6 102.9(3) . . . . ?
C2 C1 B5 B10 -155.8(3) . . . . ?
C2 C1 B5 B11 142.7(3) . . . . ?
C2 C1 B6 B2 108.3(3) . . . . ?
C2 C1 B6 B5 -107.3(3) . . . . ?
C2 C1 B6 B7 149.2(3) . . . . ?
C2 C1 B6 B11 -148.1(3) . . . . ?
C3 C4 C5 C6 0.6(7) . . . . ?
C3 B5 B6 C1 111.2(4) . . . . ?
C3 B5 B6 B2 143.4(4) . . . . ?
C3 B5 B6 B7 -152.3(4) . . . . ?
C3 B5 B6 B11 -115.4(4) . . . . ?
C3 B5 B10 C12 152.5(4) . . . . ?
C3 B5 B10 B4 -108.4(4) . . . . ?
C3 B5 B10 B9 -146.6(4) . . . . ?
C3 B5 B10 B11 113.5(5) . . . . ?
C3 B5 B11 C12 -155.6(4) . . . . ?
C3 B5 B11 B6 107.6(4) . . . . ?
C3 B5 B11 B7 144.3(4) . . . . ?
C3 B5 B11 B10 -115.7(4) . . . . ?
C4 C3 C8 C7 0.2(6) . . . . ?
C4 C3 B5 C1 -105.1(5) . . . . ?
C4 C3 B5 B4 -35.6(6) . . . . ?
C4 C3 B5 B6 -174.6(4) . . . . ?
C4 C3 B5 B10 37.7(6) . . . . ?
C4 C3 B5 B11 113.7(5) . . . . ?
C4 C5 C6 C7 0.8(7) . . . . ?
C4 C5 C6 C9 178.9(4) . . . . ?
C5 C6 C7 C8 -1.7(7) . . . . ?
C5 C6 C9 O2 -169.4(5) . . . . ?
C5 C6 C9 O3 10.1(6) . . . . ?
C6 C7 C8 C3 1.2(7) . . . . ?
C7 C6 C9 O2 8.7(7) . . . . ?
C7 C6 C9 O3 -171.8(4) . . . . ?
C8 C3 C4 C5 -1.1(6) . . . . ?
C8 C3 B5 C1 74.8(5) . . . . ?
C8 C3 B5 B4 144.3(4) . . . . ?
C8 C3 B5 B6 5.3(6) . . . . ?
C8 C3 B5 B10 -142.4(4) . . . . ?
C8 C3 B5 B11 -66.4(6) . . . . ?
C9 C6 C7 C8 -179.9(4) . . . . ?
C10 O3 C9 O2 2.2(7) . . . . ?
C10 O3 C9 C6 -177.3(5) . . . . ?
C11 O5 C13 O4 2.2(8) . . . . ?
C11 O5 C13 C14 -178.8(5) . . . . ?
C12 B7 B8 B2 -134.4(4) . . . . ?
C12 B7 B8 B3 -95.7(4) . . . . ?
C12 B7 B8 B9 -31.8(3) . . . . ?
C12 B7 B11 B5 95.7(4) . . . . ?
C12 B7 B11 B6 132.8(4) . . . . ?
C12 B7 B11 B10 32.8(3) . . . . ?
C12 B8 B9 B3 -135.3(3) . . . . ?
C12 B8 B9 B4 -96.2(3) . . . . ?
C12 B8 B9 B10 -32.4(3) . . . . ?
C12 B9 B10 B4 -134.4(3) . . . . ?
C12 B9 B10 B5 -95.5(4) . . . . ?
C12 B9 B10 B11 -31.0(3) . . . . ?
C12 B10 B11 B5 -133.9(3) . . . . ?
C12 B10 B11 B6 -95.1(3) . . . . ?
C12 B10 B11 B7 -32.1(3) . . . . ?
C13 C14 C15 C16 -179.9(4) . . . . ?
C13 C14 C19 C18 -179.4(4) . . . . ?
C14 C15 C16 C17 -1.5(7) . . . . ?
C15 C14 C19 C18 -0.5(7) . . . . ?
C15 C16 C17 C18 0.8(7) . . . . ?
C15 C16 C17 B4 177.0(4) . . . . ?
C16 C17 C18 C19 0.0(6) . . . . ?
C16 C17 B4 C1 14.9(6) . . . . ?
C16 C17 B4 B3 86.6(5) . . . . ?
C16 C17 B4 B5 -57.9(5) . . . . ?
C16 C17 B4 B9 157.6(4) . . . . ?
C16 C17 B4 B10 -129.3(4) . . . . ?
C17 C18 C19 C14 -0.1(7) . . . . ?
C17 B4 B5 C1 115.5(4) . . . . ?
C17 B4 B5 C3 4.8(5) . . . . ?
C17 B4 B5 B6 148.6(3) . . . . ?
C17 B4 B5 B10 -112.1(4) . . . . ?
C17 B4 B5 B11 -149.3(3) . . . . ?
C17 B4 B9 C12 151.6(4) . . . . ?
C17 B4 B9 B3 -108.6(4) . . . . ?
C17 B4 B9 B8 -147.1(4) . . . . ?
C17 B4 B9 B10 112.2(4) . . . . ?
C17 B4 B10 C12 -150.9(3) . . . . ?
C17 B4 B10 B5 110.4(4) . . . . ?
C17 B4 B10 B9 -112.0(4) . . . . ?
C17 B4 B10 B11 148.7(3) . . . . ?
C18 C17 B4 C1 -168.9(4) . . . . ?
C18 C17 B4 B3 -97.3(4) . . . . ?
C18 C17 B4 B5 118.2(4) . . . . ?
C18 C17 B4 B9 -26.3(5) . . . . ?
C18 C17 B4 B10 46.8(5) . . . . ?
C19 C14 C15 C16 1.3(7) . . . . ?
C20 C21 C22 C23 1.8(7) . . . . ?
C20 B3 B4 C1 117.0(4) . . . . ?
C20 B3 B4 C17 1.0(5) . . . . ?
C20 B3 B4 B5 149.7(3) . . . . ?
C20 B3 B4 B9 -111.7(4) . . . . ?
C20 B3 B4 B10 -148.0(3) . . . . ?
C20 B3 B8 C12 148.0(4) . . . . ?
C20 B3 B8 B2 -113.0(4) . . . . ?
C20 B3 B8 B7 -151.3(4) . . . . ?
C20 B3 B8 B9 109.4(4) . . . . ?
C20 B3 B9 C12 -153.4(4) . . . . ?
C20 B3 B9 B4 107.4(4) . . . . ?
C20 B3 B9 B8 -114.9(4) . . . . ?
C20 B3 B9 B10 144.4(4) . . . . ?
C21 C20 C25 C24 -1.9(9) . . . . ?
C21 C20 B3 C1 -46.5(6) . . . . ?
C21 C20 B3 B2 27.6(6) . . . . ?
C21 C20 B3 B4 -116.4(4) . . . . ?
C21 C20 B3 B8 101.0(5) . . . . ?
C21 C20 B3 B9 173.8(4) . . . . ?
C21 C22 C23 C24 -3.0(8) . . . . ?
C21 C22 C23 C26 178.7(5) . . . . ?
C22 C23 C24 C25 1.7(9) . . . . ?
C22 C23 C26 O6 -0.2(9) . . . . ?
C22 C23 C26 O7 -178.2(6) . . . . ?
C23 C24 C25 C20 0.8(10) . . . . ?
C24 C23 C26 O6 -178.5(6) . . . . ?
C24 C23 C26 O7 3.6(9) . . . . ?
C25 C20 C21 C22 0.6(7) . . . . ?
C25 C20 B3 C1 136.4(5) . . . . ?
C25 C20 B3 B2 -149.4(5) . . . . ?
C25 C20 B3 B4 66.6(5) . . . . ?
C25 C20 B3 B8 -76.0(6) . . . . ?
C25 C20 B3 B9 -3.2(6) . . . . ?
C26 C23 C24 C25 180.0(6) . . . . ?
C27 O7 C26 O6 -5.4(10) . . . . ?
C27 O7 C26 C23 172.5(7) . . . . ?
C28 C29 C30 C31 2.9(8) . . . . ?
C28 B2 B3 C1 110.1(4) . . . . ?
C28 B2 B3 C20 -5.1(6) . . . . ?
C28 B2 B3 B4 142.5(3) . . . . ?
C28 B2 B3 B8 -118.5(4) . . . . ?
C28 B2 B3 B9 -155.6(3) . . . . ?
C28 B2 B6 C1 -109.9(4) . . . . ?
C28 B2 B6 B5 -142.1(4) . . . . ?
C28 B2 B6 B7 116.9(5) . . . . ?
C28 B2 B6 B11 153.5(4) . . . . ?
C28 B2 B7 C12 155.7(4) . . . . ?
C28 B2 B7 B6 -106.9(4) . . . . ?
C28 B2 B7 B8 116.4(5) . . . . ?
C28 B2 B7 B11 -143.3(4) . . . . ?
C28 B2 B8 C12 -153.3(4) . . . . ?
C28 B2 B8 B3 107.0(5) . . . . ?
C28 B2 B8 B7 -114.6(5) . . . . ?
C28 B2 B8 B9 145.2(4) . . . . ?
C29 C28 C33 C32 2.4(7) . . . . ?
C29 C28 B2 C1 -47.3(6) . . . . ?
C29 C28 B2 B3 -116.6(5) . . . . ?
C29 C28 B2 B6 21.5(7) . . . . ?
C29 C28 B2 B7 93.4(6) . . . . ?
C29 C28 B2 B8 170.0(5) . . . . ?
C29 C30 C31 C32 -0.4(7) . . . . ?
C29 C30 C31 C34 -179.0(5) . . . . ?
C30 C31 C32 C33 -1.0(7) . . . . ?
C30 C31 C34 O8 7.5(7) . . . . ?
C30 C31 C34 O9 -176.3(4) . . . . ?
C31 C32 C33 C28 -0.1(7) . . . . ?
C32 C31 C34 O8 -171.0(5) . . . . ?
C32 C31 C34 O9 5.2(6) . . . . ?
C33 C28 C29 C30 -3.8(7) . . . . ?
C33 C28 B2 C1 131.3(4) . . . . ?
C33 C28 B2 B3 62.1(6) . . . . ?
C33 C28 B2 B6 -159.9(4) . . . . ?
C33 C28 B2 B7 -87.9(5) . . . . ?
C33 C28 B2 B8 -11.3(7) . . . . ?
C34 C31 C32 C33 177.5(4) . . . . ?
C35 O9 C34 O8 -3.9(7) . . . . ?
C35 O9 C34 C31 179.9(4) . . . . ?
B2 C1 C2 O1 -85.2(5) . . . . ?
B2 C1 B3 C20 112.6(5) . . . . ?
B2 C1 B3 B4 -142.8(3) . . . . ?
B2 C1 B3 B8 -40.8(3) . . . . ?
B2 C1 B3 B9 -101.6(3) . . . . ?
B2 C1 B4 C17 144.0(4) . . . . ?
B2 C1 B4 B3 36.7(3) . . . . ?
B2 C1 B4 B5 -106.6(3) . . . . ?
B2 C1 B4 B9 -4.6(4) . . . . ?
B2 C1 B4 B10 -66.2(4) . . . . ?
B2 C1 B5 C3 -143.3(4) . . . . ?
B2 C1 B5 B4 107.2(3) . . . . ?
B2 C1 B5 B6 -34.9(3) . . . . ?
B2 C1 B5 B10 66.5(4) . . . . ?
B2 C1 B5 B11 5.0(4) . . . . ?
B2 C1 B6 B5 144.4(3) . . . . ?
B2 C1 B6 B7 40.9(3) . . . . ?
B2 C1 B6 B11 103.7(3) . . . . ?
B2 C28 C29 C30 174.9(5) . . . . ?
B2 C28 C33 C32 -176.3(4) . . . . ?
B2 B3 B4 C1 -32.7(3) . . . . ?
B2 B3 B4 C17 -148.7(3) . . . . ?
B2 B3 B4 B5 0.0(4) . . . . ?
B2 B3 B4 B9 98.6(3) . . . . ?
B2 B3 B4 B10 62.3(3) . . . . ?
B2 B3 B8 C12 -99.0(3) . . . . ?
B2 B3 B8 B7 -38.4(3) . . . . ?
B2 B3 B8 B9 -137.6(3) . . . . ?
B2 B3 B9 C12 -1.7(4) . . . . ?
B2 B3 B9 B4 -100.9(3) . . . . ?
B2 B3 B9 B8 36.7(3) . . . . ?
B2 B3 B9 B10 -63.9(4) . . . . ?
B2 B6 B7 C12 99.7(4) . . . . ?
B2 B6 B7 B8 38.3(3) . . . . ?
B2 B6 B7 B11 139.6(4) . . . . ?
B2 B6 B11 C12 2.8(4) . . . . ?
B2 B6 B11 B5 102.6(3) . . . . ?
B2 B6 B11 B7 -36.6(3) . . . . ?
B2 B6 B11 B10 64.4(4) . . . . ?
B2 B7 B8 C12 134.4(4) . . . . ?
B2 B7 B8 B3 38.7(3) . . . . ?
B2 B7 B8 B9 102.6(4) . . . . ?
B2 B7 B11 C12 -95.9(4) . . . . ?
B2 B7 B11 B5 -0.2(5) . . . . ?
B2 B7 B11 B6 36.9(3) . . . . ?
B2 B7 B11 B10 -63.1(5) . . . . ?
B2 B8 B9 C12 96.2(4) . . . . ?
B2 B8 B9 B3 -39.0(3) . . . . ?
B2 B8 B9 B4 0.0(4) . . . . ?
B2 B8 B9 B10 63.9(4) . . . . ?
B3 C1 C2 O1 -12.2(6) . . . . ?
B3 C1 B2 C28 -109.0(4) . . . . ?
B3 C1 B2 B6 142.3(3) . . . . ?
B3 C1 B2 B7 102.5(3) . . . . ?
B3 C1 B2 B8 41.5(3) . . . . ?
B3 C1 B4 C17 107.3(4) . . . . ?
B3 C1 B4 B5 -143.3(3) . . . . ?
B3 C1 B4 B9 -41.3(3) . . . . ?
B3 C1 B4 B10 -102.9(3) . . . . ?
B3 C1 B5 C3 145.9(3) . . . . ?
B3 C1 B5 B4 36.4(3) . . . . ?
B3 C1 B5 B6 -105.6(3) . . . . ?
B3 C1 B5 B10 -4.3(4) . . . . ?
B3 C1 B5 B11 -65.8(4) . . . . ?
B3 C1 B6 B2 -36.9(3) . . . . ?
B3 C1 B6 B5 107.5(3) . . . . ?
B3 C1 B6 B7 4.0(4) . . . . ?
B3 C1 B6 B11 66.8(4) . . . . ?
B3 C20 C21 C22 -176.4(4) . . . . ?
B3 C20 C25 C24 175.4(6) . . . . ?
B3 B2 B6 C1 33.0(3) . . . . ?
B3 B2 B6 B5 0.8(4) . . . . ?
B3 B2 B6 B7 -100.1(4) . . . . ?
B3 B2 B6 B11 -63.5(4) . . . . ?
B3 B2 B7 C12 2.5(4) . . . . ?
B3 B2 B7 B6 99.9(3) . . . . ?
B3 B2 B7 B8 -36.9(3) . . . . ?
B3 B2 B7 B11 63.5(4) . . . . ?
B3 B2 B8 C12 99.7(4) . . . . ?
B3 B2 B8 B7 138.4(3) . . . . ?
B3 B2 B8 B9 38.2(3) . . . . ?
B3 B4 B5 C1 -32.6(3) . . . . ?
B3 B4 B5 C3 -143.3(3) . . . . ?
B3 B4 B5 B6 0.5(4) . . . . ?
B3 B4 B5 B10 99.8(3) . . . . ?
B3 B4 B5 B11 62.6(4) . . . . ?
B3 B4 B9 C12 -99.8(4) . . . . ?
B3 B4 B9 B8 -38.5(3) . . . . ?
B3 B4 B9 B10 -139.2(3) . . . . ?
B3 B4 B10 C12 -2.8(4) . . . . ?
B3 B4 B10 B5 -101.6(3) . . . . ?
B3 B4 B10 B9 36.0(3) . . . . ?
B3 B4 B10 B11 -63.2(4) . . . . ?
B3 B8 B9 C12 135.3(3) . . . . ?
B3 B8 B9 B4 39.1(3) . . . . ?
B3 B8 B9 B10 102.9(3) . . . . ?
B3 B9 B10 C12 96.7(4) . . . . ?
B3 B9 B10 B4 -37.7(3) . . . . ?
B3 B9 B10 B5 1.2(5) . . . . ?
B3 B9 B10 B11 65.6(4) . . . . ?
B4 C1 C2 O1 64.8(5) . . . . ?
B4 C1 B2 C28 -145.8(4) . . . . ?
B4 C1 B2 B3 -36.9(3) . . . . ?
B4 C1 B2 B6 105.4(3) . . . . ?
B4 C1 B2 B7 65.6(4) . . . . ?
B4 C1 B2 B8 4.7(4) . . . . ?
B4 C1 B3 C20 -104.7(5) . . . . ?
B4 C1 B3 B2 142.8(3) . . . . ?
B4 C1 B3 B8 102.0(3) . . . . ?
B4 C1 B3 B9 41.1(3) . . . . ?
B4 C1 B5 C3 109.5(4) . . . . ?
B4 C1 B5 B6 -142.0(3) . . . . ?
B4 C1 B5 B10 -40.7(3) . . . . ?
B4 C1 B5 B11 -102.2(3) . . . . ?
B4 C1 B6 B2 -107.4(3) . . . . ?
B4 C1 B6 B5 37.0(3) . . . . ?
B4 C1 B6 B7 -66.5(4) . . . . ?
B4 C1 B6 B11 -3.8(4) . . . . ?
B4 C17 C18 C19 -176.4(4) . . . . ?
B4 B3 B8 C12 1.5(4) . . . . ?
B4 B3 B8 B2 100.5(3) . . . . ?
B4 B3 B8 B7 62.2(4) . . . . ?
B4 B3 B8 B9 -37.1(3) . . . . ?
B4 B3 B9 C12 99.2(3) . . . . ?
B4 B3 B9 B8 137.6(3) . . . . ?
B4 B3 B9 B10 37.0(3) . . . . ?
B4 B5 B6 C1 -33.0(3) . . . . ?
B4 B5 B6 B2 -0.8(4) . . . . ?
B4 B5 B6 B7 63.4(4) . . . . ?
B4 B5 B6 B11 100.4(3) . . . . ?
B4 B5 B10 C12 -99.1(3) . . . . ?
B4 B5 B10 B9 -38.2(3) . . . . ?
B4 B5 B10 B11 -138.1(3) . . . . ?
B4 B5 B11 C12 -2.8(4) . . . . ?
B4 B5 B11 B6 -99.6(3) . . . . ?
B4 B5 B11 B7 -62.9(4) . . . . ?
B4 B5 B11 B10 37.1(3) . . . . ?
B4 B9 B10 C12 134.4(3) . . . . ?
B4 B9 B10 B5 38.9(3) . . . . ?
B4 B9 B10 B11 103.4(3) . . . . ?
B4 B10 B11 C12 95.1(4) . . . . ?
B4 B10 B11 B5 -38.8(3) . . . . ?
B4 B10 B11 B6 0.0(4) . . . . ?
B4 B10 B11 B7 63.1(4) . . . . ?
B5 C1 C2 O1 137.2(4) . . . . ?
B5 C1 B2 C28 143.5(4) . . . . ?
B5 C1 B2 B3 -107.5(3) . . . . ?
B5 C1 B2 B6 34.8(3) . . . . ?
B5 C1 B2 B7 -5.0(4) . . . . ?
B5 C1 B2 B8 -66.0(4) . . . . ?
B5 C1 B3 C20 -140.9(4) . . . . ?
B5 C1 B3 B2 106.6(4) . . . . ?
B5 C1 B3 B4 -36.2(3) . . . . ?
B5 C1 B3 B8 65.8(4) . . . . ?
B5 C1 B3 B9 4.9(4) . . . . ?
B5 C1 B4 C17 -109.4(4) . . . . ?
B5 C1 B4 B3 143.3(3) . . . . ?
B5 C1 B4 B9 102.0(3) . . . . ?
B5 C1 B4 B10 40.5(3) . . . . ?
B5 C1 B6 B2 -144.4(3) . . . . ?
B5 C1 B6 B7 -103.5(3) . . . . ?
B5 C1 B6 B11 -40.7(3) . . . . ?
B5 C3 C4 C5 178.8(4) . . . . ?
B5 C3 C8 C7 -179.7(4) . . . . ?
B5 B4 B9 C12 2.4(4) . . . . ?
B5 B4 B9 B3 102.2(3) . . . . ?
B5 B4 B9 B8 63.7(4) . . . . ?
B5 B4 B9 B10 -37.0(3) . . . . ?
B5 B4 B10 C12 98.8(3) . . . . ?
B5 B4 B10 B9 137.7(4) . . . . ?
B5 B4 B10 B11 38.4(3) . . . . ?
B5 B6 B7 C12 -3.0(4) . . . . ?
B5 B6 B7 B2 -102.7(3) . . . . ?
B5 B6 B7 B8 -64.3(4) . . . . ?
B5 B6 B7 B11 36.9(3) . . . . ?
B5 B6 B11 C12 -99.8(3) . . . . ?
B5 B6 B11 B7 -139.1(3) . . . . ?
B5 B6 B11 B10 -38.2(3) . . . . ?
B5 B10 B11 C12 133.9(3) . . . . ?
B5 B10 B11 B6 38.8(3) . . . . ?
B5 B10 B11 B7 101.8(4) . . . . ?
B6 C1 C2 O1 -154.2(4) . . . . ?
B6 C1 B2 C28 108.8(4) . . . . ?
B6 C1 B2 B3 -142.3(3) . . . . ?
B6 C1 B2 B7 -39.8(3) . . . . ?
B6 C1 B2 B8 -100.7(4) . . . . ?
B6 C1 B3 C20 149.3(4) . . . . ?
B6 C1 B3 B2 36.7(3) . . . . ?
B6 C1 B3 B4 -106.1(3) . . . . ?
B6 C1 B3 B8 -4.1(4) . . . . ?
B6 C1 B3 B9 -64.9(4) . . . . ?
B6 C1 B4 C17 -146.1(3) . . . . ?
B6 C1 B4 B3 106.6(3) . . . . ?
B6 C1 B4 B5 -36.7(3) . . . . ?
B6 C1 B4 B9 65.3(3) . . . . ?
B6 C1 B4 B10 3.7(4) . . . . ?
B6 C1 B5 C3 -108.5(4) . . . . ?
B6 C1 B5 B4 142.0(3) . . . . ?
B6 C1 B5 B10 101.3(3) . . . . ?
B6 C1 B5 B11 39.8(3) . . . . ?
B6 B2 B3 C1 -32.9(3) . . . . ?
B6 B2 B3 C20 -148.0(4) . . . . ?
B6 B2 B3 B4 -0.5(4) . . . . ?
B6 B2 B3 B8 98.6(4) . . . . ?
B6 B2 B3 B9 61.4(4) . . . . ?
B6 B2 B7 C12 -97.4(4) . . . . ?
B6 B2 B7 B8 -136.8(4) . . . . ?
B6 B2 B7 B11 -36.4(3) . . . . ?
B6 B2 B8 C12 -1.2(5) . . . . ?
B6 B2 B8 B3 -100.9(3) . . . . ?
B6 B2 B8 B7 37.5(3) . . . . ?
B6 B2 B8 B9 -62.6(4) . . . . ?
B6 B5 B10 C12 1.2(4) . . . . ?
B6 B5 B10 B4 100.3(3) . . . . ?
B6 B5 B10 B9 62.0(4) . . . . ?
B6 B5 B10 B11 -37.8(3) . . . . ?
B6 B5 B11 C12 96.8(4) . . . . ?
B6 B5 B11 B7 36.7(3) . . . . ?
B6 B5 B11 B10 136.7(3) . . . . ?
B6 B7 B8 C12 95.4(4) . . . . ?
B6 B7 B8 B2 -39.0(3) . . . . ?
B6 B7 B8 B3 -0.3(5) . . . . ?
B6 B7 B8 B9 63.6(4) . . . . ?
B6 B7 B11 C12 -132.8(4) . . . . ?
B6 B7 B11 B5 -37.1(3) . . . . ?
B6 B7 B11 B10 -100.0(4) . . . . ?
B7 C12 B8 B2 40.4(3) . . . . ?
B7 C12 B8 B3 104.7(4) . . . . ?
B7 C12 B8 B9 144.0(4) . . . . ?
B7 C12 B9 B3 3.7(5) . . . . ?
B7 C12 B9 B4 68.0(4) . . . . ?
B7 C12 B9 B8 -35.9(3) . . . . ?
B7 C12 B9 B10 107.9(4) . . . . ?
B7 C12 B10 B4 -67.4(4) . . . . ?
B7 C12 B10 B5 -3.4(5) . . . . ?
B7 C12 B10 B9 -107.3(4) . . . . ?
B7 C12 B10 B11 37.2(4) . . . . ?
B7 C12 B11 B5 -103.3(4) . . . . ?
B7 C12 B11 B6 -40.6(3) . . . . ?
B7 C12 B11 B10 -143.2(4) . . . . ?
B7 B2 B3 C1 -94.8(3) . . . . ?
B7 B2 B3 C20 150.1(3) . . . . ?
B7 B2 B3 B4 -62.4(4) . . . . ?
B7 B2 B3 B8 36.7(3) . . . . ?
B7 B2 B3 B9 -0.4(4) . . . . ?
B7 B2 B6 C1 133.2(4) . . . . ?
B7 B2 B6 B5 101.0(4) . . . . ?
B7 B2 B6 B11 36.6(3) . . . . ?
B7 B2 B8 C12 -38.7(3) . . . . ?
B7 B2 B8 B3 -138.4(3) . . . . ?
B7 B2 B8 B9 -100.1(4) . . . . ?
B7 B6 B11 C12 39.4(3) . . . . ?
B7 B6 B11 B5 139.1(3) . . . . ?
B7 B6 B11 B10 101.0(4) . . . . ?
B7 B8 B9 C12 31.4(3) . . . . ?
B7 B8 B9 B3 -103.8(4) . . . . ?
B7 B8 B9 B4 -64.8(4) . . . . ?
B7 B8 B9 B10 -0.9(5) . . . . ?
B8 C12 B7 B2 -39.6(3) . . . . ?
B8 C12 B7 B6 -102.7(4) . . . . ?
B8 C12 B7 B11 -143.4(4) . . . . ?
B8 C12 B9 B3 39.5(3) . . . . ?
B8 C12 B9 B4 103.9(3) . . . . ?
B8 C12 B9 B10 143.7(3) . . . . ?
B8 C12 B10 B4 4.1(4) . . . . ?
B8 C12 B10 B5 68.1(4) . . . . ?
B8 C12 B10 B9 -35.7(3) . . . . ?
B8 C12 B10 B11 108.7(4) . . . . ?
B8 C12 B11 B5 -66.6(5) . . . . ?
B8 C12 B11 B6 -3.9(5) . . . . ?
B8 C12 B11 B7 36.7(4) . . . . ?
B8 C12 B11 B10 -106.5(4) . . . . ?
B8 B2 B3 C1 -131.5(3) . . . . ?
B8 B2 B3 C20 113.4(4) . . . . ?
B8 B2 B3 B4 -99.1(3) . . . . ?
B8 B2 B3 B9 -37.1(3) . . . . ?
B8 B2 B6 C1 95.5(4) . . . . ?
B8 B2 B6 B5 63.3(4) . . . . ?
B8 B2 B6 B7 -37.7(3) . . . . ?
B8 B2 B6 B11 -1.1(5) . . . . ?
B8 B2 B7 C12 39.3(3) . . . . ?
B8 B2 B7 B6 136.8(4) . . . . ?
B8 B2 B7 B11 100.3(4) . . . . ?
B8 B3 B4 C1 -94.2(3) . . . . ?
B8 B3 B4 C17 149.9(3) . . . . ?
B8 B3 B4 B5 -61.4(4) . . . . ?
B8 B3 B4 B9 37.2(3) . . . . ?
B8 B3 B4 B10 0.9(4) . . . . ?
B8 B3 B9 C12 -38.5(3) . . . . ?
B8 B3 B9 B4 -137.6(3) . . . . ?
B8 B3 B9 B10 -100.7(4) . . . . ?
B8 B7 B11 C12 -32.5(3) . . . . ?
B8 B7 B11 B5 63.2(5) . . . . ?
B8 B7 B11 B6 100.3(4) . . . . ?
B8 B7 B11 B10 0.3(5) . . . . ?
B8 B9 B10 C12 32.1(3) . . . . ?
B8 B9 B10 B4 -102.3(4) . . . . ?
B8 B9 B10 B5 -63.4(4) . . . . ?
B8 B9 B10 B11 1.1(4) . . . . ?
B9 C12 B7 B2 -3.9(5) . . . . ?
B9 C12 B7 B6 -67.0(4) . . . . ?
B9 C12 B7 B8 35.7(4) . . . . ?
B9 C12 B7 B11 -107.7(4) . . . . ?
B9 C12 B8 B2 -103.6(4) . . . . ?
B9 C12 B8 B3 -39.2(3) . . . . ?
B9 C12 B8 B7 -144.0(4) . . . . ?
B9 C12 B10 B4 39.9(3) . . . . ?
B9 C12 B10 B5 103.9(3) . . . . ?
B9 C12 B10 B11 144.4(4) . . . . ?
B9 C12 B11 B5 4.8(5) . . . . ?
B9 C12 B11 B6 67.5(5) . . . . ?
B9 C12 B11 B7 108.1(4) . . . . ?
B9 C12 B11 B10 -35.1(4) . . . . ?
B9 B3 B4 C1 -131.4(3) . . . . ?
B9 B3 B4 C17 112.7(4) . . . . ?
B9 B3 B4 B5 -98.6(3) . . . . ?
B9 B3 B4 B10 -36.3(3) . . . . ?
B9 B3 B8 C12 38.6(3) . . . . ?
B9 B3 B8 B2 137.6(3) . . . . ?
B9 B3 B8 B7 99.2(4) . . . . ?
B9 B4 B5 C1 -95.0(3) . . . . ?
B9 B4 B5 C3 154.3(4) . . . . ?
B9 B4 B5 B6 -61.9(4) . . . . ?
B9 B4 B5 B10 37.4(3) . . . . ?
B9 B4 B5 B11 0.2(4) . . . . ?
B9 B4 B10 C12 -38.9(3) . . . . ?
B9 B4 B10 B5 -137.7(4) . . . . ?
B9 B4 B10 B11 -99.3(4) . . . . ?
B9 B10 B11 C12 31.2(3) . . . . ?
B9 B10 B11 B5 -102.7(3) . . . . ?
B9 B10 B11 B6 -63.9(4) . . . . ?
B9 B10 B11 B7 -0.8(5) . . . . ?
B10 C12 B7 B2 67.1(4) . . . . ?
B10 C12 B7 B6 4.0(5) . . . . ?
B10 C12 B7 B8 106.8(4) . . . . ?
B10 C12 B7 B11 -36.7(4) . . . . ?
B10 C12 B8 B2 -68.0(4) . . . . ?
B10 C12 B8 B3 -3.6(4) . . . . ?
B10 C12 B8 B7 -108.3(4) . . . . ?
B10 C12 B8 B9 35.6(3) . . . . ?
B10 C12 B9 B3 -104.2(3) . . . . ?
B10 C12 B9 B4 -39.9(3) . . . . ?
B10 C12 B9 B8 -143.7(3) . . . . ?
B10 C12 B11 B5 39.9(3) . . . . ?
B10 C12 B11 B6 102.6(4) . . . . ?
B10 C12 B11 B7 143.2(4) . . . . ?
B10 B4 B5 C1 -132.4(3) . . . . ?
B10 B4 B5 C3 116.9(4) . . . . ?
B10 B4 B5 B6 -99.3(4) . . . . ?
B10 B4 B5 B11 -37.2(3) . . . . ?
B10 B4 B9 C12 39.4(3) . . . . ?
B10 B4 B9 B3 139.2(3) . . . . ?
B10 B4 B9 B8 100.7(4) . . . . ?
B10 B5 B6 C1 -95.3(3) . . . . ?
B10 B5 B6 B2 -63.1(4) . . . . ?
B10 B5 B6 B7 1.1(4) . . . . ?
B10 B5 B6 B11 38.1(3) . . . . ?
B10 B5 B11 C12 -39.9(3) . . . . ?
B10 B5 B11 B6 -136.7(3) . . . . ?
B10 B5 B11 B7 -100.0(4) . . . . ?
B11 C12 B7 B2 103.8(4) . . . . ?
B11 C12 B7 B6 40.7(3) . . . . ?
B11 C12 B7 B8 143.4(4) . . . . ?
B11 C12 B8 B2 3.3(5) . . . . ?
B11 C12 B8 B3 67.7(5) . . . . ?
B11 C12 B8 B7 -37.0(4) . . . . ?
B11 C12 B8 B9 106.9(4) . . . . ?
B11 C12 B9 B3 -69.0(5) . . . . ?
B11 C12 B9 B4 -4.7(5) . . . . ?
B11 C12 B9 B8 -108.5(4) . . . . ?
B11 C12 B9 B10 35.2(4) . . . . ?
B11 C12 B10 B4 -104.6(3) . . . . ?
B11 C12 B10 B5 -40.6(3) . . . . ?
B11 C12 B10 B9 -144.4(4) . . . . ?
B11 B5 B6 C1 -133.4(3) . . . . ?
B11 B5 B6 B2 -101.2(4) . . . . ?
B11 B5 B6 B7 -37.0(3) . . . . ?
B11 B5 B10 C12 38.9(3) . . . . ?
B11 B5 B10 B4 138.1(3) . . . . ?
B11 B5 B10 B9 99.8(4) . . . . ?
B11 B6 B7 C12 -39.9(3) . . . . ?
B11 B6 B7 B2 -139.6(4) . . . . ?
B11 B6 B7 B8 -101.2(4) . . . . ?
B11 B7 B8 C12 32.2(3) . . . . ?
B11 B7 B8 B2 -102.2(4) . . . . ?
B11 B7 B8 B3 -63.5(5) . . . . ?
B11 B7 B8 B9 0.4(5) . . . . ?
